data_4070992
loop_
_publ_author_name
'He, Xuyang'
'Hurley, Erin'
'Noll, Bruce C.'
'Henderson, Kenneth W.'

_publ_section_title
;
 Regio- and Stereoselective Enolizations Using Calcium
 Bis(hexamethyldisilazide) as a Base: Synthetic, Solid-State, and Solution
 Studies
;
_journal_issue 13
_journal_name_full Organometallics
_journal_page_first 3094
_journal_paper_doi 10.1021/om7011908
_journal_volume 27
_journal_year 2008
_chemical_compound_source synthesized
_chemical_formula_moiety 'C70 H142 Ca6 N2 O12 Si4, C7 H8'
_chemical_formula_sum 'C77 H150 Ca6 N2 O12 Si4'
_chemical_formula_weight 1648.83
_space_group_IT_number 2
_symmetry_cell_setting triclinic
_symmetry_Int_Tables_number 2
_symmetry_space_group_name_Hall '-P 1'
_symmetry_space_group_name_H-M 'P -1'
_atom_sites_solution_hydrogens geom
_atom_sites_solution_primary direct
_atom_sites_solution_secondary difmap
_audit_creation_method SHELXL-97
_cell_angle_alpha 76.942(3)
_cell_angle_beta 87.619(3)
_cell_angle_gamma 67.419(3)
_cell_formula_units_Z 1
_cell_length_a 12.9348(7)
_cell_length_b 13.5800(7)
_cell_length_c 15.0286(9)
_cell_measurement_reflns_used 6673
_cell_measurement_temperature 100(2)
_cell_measurement_theta_max 27.8491
_cell_measurement_theta_min 2.4038
_cell_volume 2371.4(2)
_computing_cell_refinement 'APEX2/SAINT (Bruker, 2004)'
_computing_data_collection 'APEX2 (Bruker, 2004)'
_computing_data_reduction 'SAINT/XPREP (Bruker, 2004; Sheldrick, 2003)'
_computing_molecular_graphics 'XP (Sheldrick, 1998)'
_computing_publication_material 'XCIF (Sheldrick, 2001)'
_computing_structure_refinement 'SHELXL-97 (Sheldrick, 1997)'
_computing_structure_solution 'SHELXS-97 (Sheldrick, 1990)'
_diffrn_ambient_temperature 100(2)
_diffrn_detector_area_resol_mean 8.33
_diffrn_measured_fraction_theta_full 0.998
_diffrn_measured_fraction_theta_max 0.998
_diffrn_measurement_device_type 'Bruker SMART APEX CCD area detector'
_diffrn_measurement_method '\f and \w scans'
_diffrn_radiation_monochromator graphite
_diffrn_radiation_probe x-ray
_diffrn_radiation_type MoK\a
_diffrn_radiation_wavelength 0.71073
_diffrn_reflns_av_R_equivalents 0.0298
_diffrn_reflns_av_sigmaI/netI 0.0257
_diffrn_reflns_limit_h_max 16
_diffrn_reflns_limit_h_min -16
_diffrn_reflns_limit_k_max 16
_diffrn_reflns_limit_k_min -16
_diffrn_reflns_limit_l_max 18
_diffrn_reflns_limit_l_min -18
_diffrn_reflns_number 41023
_diffrn_reflns_theta_full 26.37
_diffrn_reflns_theta_max 26.37
_diffrn_reflns_theta_min 1.39
_diffrn_source 'fine-focus sealed tube'
_diffrn_source_type 'Siemens KFFMO2K-90'
_exptl_absorpt_coefficient_mu 0.438
_exptl_absorpt_correction_T_max 0.9175
_exptl_absorpt_correction_T_min 0.8984
_exptl_absorpt_correction_type multi-scan
_exptl_absorpt_process_details 'Blessing, R. H. (1995) Acta Cryst. A51, 33-38.'
_exptl_crystal_colour 'clear colourless'
_exptl_crystal_density_diffrn 1.155
_exptl_crystal_density_method 'not measured'
_exptl_crystal_description cubic
_exptl_crystal_F_000 898
_exptl_crystal_recrystallization_method 'recrystallized on standing from thf solution'
_exptl_crystal_size_max 0.25
_exptl_crystal_size_mid 0.21
_exptl_crystal_size_min 0.20
_refine_diff_density_max 0.610
_refine_diff_density_min -0.558
_refine_diff_density_rms 0.056
_refine_ls_extinction_method none
_refine_ls_goodness_of_fit_ref 1.025
_refine_ls_hydrogen_treatment constr
_refine_ls_matrix_type full
_refine_ls_number_parameters 524
_refine_ls_number_reflns 9674
_refine_ls_number_restraints 0
_refine_ls_restrained_S_all 1.025
_refine_ls_R_factor_all 0.0576
_refine_ls_R_factor_gt 0.0438
_refine_ls_shift/su_max 0.000
_refine_ls_shift/su_mean 0.000
_refine_ls_structure_factor_coef Fsqd
_refine_ls_weighting_details 'calc w=1/[\s^2^(Fo^2^)+(0.0639P)^2^+1.6348P] where P=(Fo^2^+2Fc^2^)/3'
_refine_ls_weighting_scheme calc
_refine_ls_wR_factor_gt 0.1149
_refine_ls_wR_factor_ref 0.1255
_reflns_number_gt 7788
_reflns_number_total 9674
_reflns_threshold_expression >2sigma(I)
_cod_data_source_file om7011908-file001.cif
_cod_data_source_block compound17
_cod_database_code 4070992

loop_
_symmetry_equiv_pos_as_xyz
'x, y, z'
'-x, -y, -z'

loop_
_atom_site_label
_atom_site_type_symbol
_atom_site_fract_x
_atom_site_fract_y
_atom_site_fract_z
_atom_site_U_iso_or_equiv
_atom_site_adp_type
_atom_site_occupancy
_atom_site_symmetry_multiplicity
_atom_site_calc_flag
_atom_site_refinement_flags
_atom_site_disorder_assembly
_atom_site_disorder_group
Ca1 Ca 0.22031(4) 0.34165(4) 0.28396(3) 0.03890(13) Uani 1 1 d . . .
Ca2 Ca -0.00907(3) 0.42034(3) 0.42474(3) 0.02716(11) Uani 1 1 d . . .
Ca3 Ca -0.16656(3) 0.42339(3) 0.61409(3) 0.02864(11) Uani 1 1 d . . .
N1 N 0.35447(17) 0.22592(16) 0.20921(14) 0.0438(5) Uani 1 1 d . . .
O1 O 0.18441(12) 0.38865(11) 0.43158(10) 0.0298(3) Uani 1 1 d . . .
O2 O 0.04756(14) 0.34253(13) 0.30412(11) 0.0395(4) Uani 1 1 d . . .
O3 O 0.01961(11) 0.40206(10) 0.58127(9) 0.0264(3) Uani 1 1 d . . .
O4 O -0.16087(12) 0.38209(12) 0.47498(10) 0.0336(3) Uani 1 1 d . . .
O5 O -0.20368(14) 0.48250(12) 0.74573(10) 0.0389(4) Uani 1 1 d . . .
O6 O -0.24230(14) 0.28713(12) 0.67394(11) 0.0409(4) Uani 1 1 d . B .
Si1 Si 0.47701(7) 0.13701(6) 0.26251(6) 0.0575(2) Uani 1 1 d . . .
Si2 Si 0.31632(7) 0.24818(6) 0.09782(5) 0.05035(19) Uani 1 1 d . . .
C1 C 0.4639(6) 0.1196(9) 0.3854(3) 0.317(8) Uani 1 1 d . . .
H1A H 0.5381 0.0953 0.4155 0.475 Uiso 1 1 calc R . .
H1B H 0.4316 0.0645 0.4079 0.475 Uiso 1 1 calc R . .
H1C H 0.4148 0.1895 0.3991 0.475 Uiso 1 1 calc R . .
C2 C 0.5949(4) 0.1812(5) 0.2372(4) 0.145(2) Uani 1 1 d . . .
H2A H 0.6069 0.1912 0.1715 0.217 Uiso 1 1 calc R . .
H2B H 0.6628 0.1253 0.2713 0.217 Uiso 1 1 calc R . .
H2C H 0.5777 0.2505 0.2552 0.217 Uiso 1 1 calc R . .
C3 C 0.5268(4) 0.0015(3) 0.2334(6) 0.182(4) Uani 1 1 d . . .
H3A H 0.4798 -0.0378 0.2615 0.273 Uiso 1 1 calc R . .
H3B H 0.6048 -0.0408 0.2565 0.273 Uiso 1 1 calc R . .
H3C H 0.5223 0.0114 0.1668 0.273 Uiso 1 1 calc R . .
C4 C 0.4112(3) 0.2917(4) 0.0161(2) 0.0825(11) Uani 1 1 d . . .
H4A H 0.4230 0.3527 0.0324 0.124 Uiso 1 1 calc R . .
H4B H 0.3772 0.3153 -0.0461 0.124 Uiso 1 1 calc R . .
H4C H 0.4834 0.2301 0.0190 0.124 Uiso 1 1 calc R . .
C5 C 0.2965(5) 0.1321(3) 0.0636(3) 0.1045(16) Uani 1 1 d . . .
H5A H 0.3690 0.0707 0.0676 0.157 Uiso 1 1 calc R . .
H5B H 0.2647 0.1561 0.0006 0.157 Uiso 1 1 calc R . .
H5C H 0.2452 0.1087 0.1047 0.157 Uiso 1 1 calc R . .
C6 C 0.1744(3) 0.3646(3) 0.0729(2) 0.0742(9) Uani 1 1 d . . .
H6A H 0.1201 0.3461 0.1136 0.111 Uiso 1 1 calc R . .
H6B H 0.1497 0.3768 0.0092 0.111 Uiso 1 1 calc R . .
H6C H 0.1798 0.4314 0.0831 0.111 Uiso 1 1 calc R . .
C7 C 0.1760(2) 0.17944(18) 0.52783(18) 0.0432(6) Uani 1 1 d . . .
H7A H 0.1082 0.2231 0.4882 0.065 Uiso 1 1 calc R . .
H7B H 0.1629 0.1214 0.5730 0.065 Uiso 1 1 calc R . .
H7C H 0.2383 0.1465 0.4907 0.065 Uiso 1 1 calc R . .
C8 C 0.20492(18) 0.25329(16) 0.57732(15) 0.0338(5) Uani 1 1 d . . .
H8 H 0.2695 0.2033 0.6211 0.041 Uiso 1 1 calc R . .
C9 C 0.24946(17) 0.32859(16) 0.50964(15) 0.0338(5) Uani 1 1 d . . .
C10 C 0.3487(2) 0.3312(2) 0.52488(19) 0.0507(7) Uani 1 1 d . . .
H10 H 0.3890 0.2873 0.5807 0.061 Uiso 1 1 calc R . .
C11 C 0.4026(2) 0.3979(3) 0.4610(2) 0.0643(9) Uani 1 1 d . . .
H11A H 0.3744 0.4111 0.3981 0.096 Uiso 1 1 calc R . .
H11B H 0.4841 0.3580 0.4655 0.096 Uiso 1 1 calc R . .
H11C H 0.3844 0.4681 0.4779 0.096 Uiso 1 1 calc R . .
C12 C 0.1169(3) 0.1106(2) 0.3040(2) 0.0701(9) Uani 1 1 d . . .
H12A H 0.1419 0.1334 0.3538 0.105 Uiso 1 1 calc R . .
H12B H 0.1778 0.0898 0.2623 0.105 Uiso 1 1 calc R . .
H12C H 0.0964 0.0479 0.3295 0.105 Uiso 1 1 calc R . .
C13 C 0.0175(3) 0.2034(2) 0.25294(19) 0.0562(7) Uani 1 1 d . . .
H13 H -0.0283 0.1861 0.2162 0.067 Uiso 1 1 calc R . .
C14 C -0.0122(2) 0.3080(2) 0.25460(16) 0.0435(6) Uani 1 1 d . . .
C15 C -0.1121(2) 0.4001(2) 0.20192(18) 0.0500(6) Uani 1 1 d . . .
H15A H -0.0848 0.4509 0.1593 0.060 Uiso 1 1 calc R . .
H15B H -0.1589 0.4409 0.2457 0.060 Uiso 1 1 calc R . .
C16 C -0.1870(3) 0.3697(3) 0.1470(2) 0.0707(9) Uani 1 1 d . . .
H16A H -0.1425 0.3297 0.1027 0.106 Uiso 1 1 calc R . .
H16B H -0.2475 0.4364 0.1145 0.106 Uiso 1 1 calc R . .
H16C H -0.2190 0.3232 0.1885 0.106 Uiso 1 1 calc R . .
C17 C 0.1313(2) 0.1253(2) 0.7532(2) 0.0526(7) Uani 1 1 d . . .
H17A H 0.1940 0.0875 0.7185 0.079 Uiso 1 1 calc R . .
H17B H 0.0869 0.0805 0.7725 0.079 Uiso 1 1 calc R . .
H17C H 0.1605 0.1373 0.8073 0.079 Uiso 1 1 calc R . .
C18 C 0.05731(19) 0.23590(17) 0.69290(16) 0.0360(5) Uani 1 1 d . . .
H18A H 0.0032 0.2772 0.7328 0.043 Uiso 1 1 calc R . .
H18B H 0.0132 0.2209 0.6491 0.043 Uiso 1 1 calc R . .
C19 C 0.11051(17) 0.31333(15) 0.63696(14) 0.0296(4) Uani 1 1 d . . .
C20 C 0.15575(18) 0.36710(17) 0.69777(15) 0.0350(5) Uani 1 1 d . . .
H20A H 0.1837 0.4184 0.6565 0.042 Uiso 1 1 calc R . .
H20B H 0.0910 0.4120 0.7279 0.042 Uiso 1 1 calc R . .
C21 C 0.2481(2) 0.2964(2) 0.77240(19) 0.0534(7) Uani 1 1 d . . .
H21A H 0.2181 0.2550 0.8212 0.080 Uiso 1 1 calc R . .
H21B H 0.2744 0.3437 0.7977 0.080 Uiso 1 1 calc R . .
H21C H 0.3107 0.2454 0.7460 0.080 Uiso 1 1 calc R . .
C22 C -0.1619(3) 0.1145(2) 0.4406(2) 0.0603(8) Uani 1 1 d . . .
H22A H -0.2364 0.1215 0.4620 0.091 Uiso 1 1 calc R . .
H22B H -0.1079 0.0399 0.4653 0.091 Uiso 1 1 calc R . .
H22C H -0.1642 0.1299 0.3736 0.091 Uiso 1 1 calc R . .
C23 C -0.1261(2) 0.19618(19) 0.47306(18) 0.0428(5) Uani 1 1 d . . .
H23A H -0.1227 0.1780 0.5408 0.051 Uiso 1 1 calc R . .
H23B H -0.0491 0.1849 0.4535 0.051 Uiso 1 1 calc R . .
C24 C -0.19871(19) 0.31654(18) 0.44056(15) 0.0354(5) Uani 1 1 d . . .
C25 C -0.2881(2) 0.3533(2) 0.38319(17) 0.0439(6) Uani 1 1 d . . .
H25 H -0.3077 0.3000 0.3647 0.053 Uiso 1 1 calc R . .
C26 C -0.3601(2) 0.4707(2) 0.3454(2) 0.0540(7) Uani 1 1 d . . .
H26A H -0.3303 0.5174 0.3680 0.081 Uiso 1 1 calc R . .
H26B H -0.4367 0.4853 0.3650 0.081 Uiso 1 1 calc R . .
H26C H -0.3605 0.4865 0.2785 0.081 Uiso 1 1 calc R . .
C27 C -0.4224(3) 0.4335(3) 0.8987(2) 0.0788(10) Uani 1 1 d . . .
H27A H -0.3990 0.3542 0.9070 0.118 Uiso 1 1 calc R . .
H27B H -0.5041 0.4688 0.8889 0.118 Uiso 1 1 calc R . .
H27C H -0.3994 0.4494 0.9535 0.118 Uiso 1 1 calc R . .
C28 C -0.3684(3) 0.4765(3) 0.8174(2) 0.0585(7) Uani 1 1 d . . .
H28A H -0.3999 0.5575 0.8059 0.070 Uiso 1 1 calc R . .
H28B H -0.3901 0.4568 0.7635 0.070 Uiso 1 1 calc R . .
C29 C -0.2423(2) 0.4375(2) 0.82333(16) 0.0411(5) Uani 1 1 d . . .
C30 C -0.1759(3) 0.3713(3) 0.89485(18) 0.0558(7) Uani 1 1 d . . .
H30 H -0.2098 0.3401 0.9445 0.067 Uiso 1 1 calc R . .
C31 C -0.0520(3) 0.3410(3) 0.9047(2) 0.0707(9) Uani 1 1 d . . .
H31A H -0.0123 0.2650 0.8995 0.106 Uiso 1 1 calc R . .
H31B H -0.0330 0.3486 0.9645 0.106 Uiso 1 1 calc R . .
H31C H -0.0296 0.3896 0.8563 0.106 Uiso 1 1 calc R . .
C32 C -0.3426(2) 0.2864(2) 0.6354(2) 0.0540(7) Uani 1 1 d . . .
H32A H -0.3375 0.2930 0.5686 0.065 Uiso 1 1 calc R A 1
H32B H -0.4092 0.3488 0.6466 0.065 Uiso 1 1 calc R A 1
C33 C -0.3524(5) 0.1829(5) 0.6793(5) 0.064(2) Uani 0.625(11) 1 d P B 1
H33A H -0.3091 0.1236 0.6484 0.077 Uiso 0.625(11) 1 calc PR B 1
H33B H -0.4316 0.1902 0.6815 0.077 Uiso 0.625(11) 1 calc PR B 1
C33' C -0.3987(8) 0.2438(9) 0.7207(7) 0.063(3) Uani 0.375(11) 1 d P B 2
H33C H -0.4430 0.3034 0.7511 0.075 Uiso 0.375(11) 1 calc PR B 2
H33D H -0.4475 0.2087 0.7047 0.075 Uiso 0.375(11) 1 calc PR B 2
C34 C -0.2992(3) 0.1630(3) 0.7785(2) 0.0716(9) Uani 1 1 d . . .
H34A H -0.3513 0.2108 0.8154 0.086 Uiso 1 1 calc R B 1
H34B H -0.2750 0.0855 0.8120 0.086 Uiso 1 1 calc R B 1
C35 C -0.2016(2) 0.1947(2) 0.75205(18) 0.0488(6) Uani 1 1 d . B .
H35A H -0.1756 0.2159 0.8031 0.059 Uiso 1 1 calc R . .
H35B H -0.1386 0.1332 0.7354 0.059 Uiso 1 1 calc R . .
C1S C 0.056(3) -0.0680(12) 0.9425(13) 0.084(6) Uani 0.52(3) 1 d P . 1
H1S H 0.0895 -0.1079 0.8973 0.100 Uiso 0.52(3) 1 calc PR . 1
C2S C 0.123(3) -0.039(2) 0.9913(19) 0.131(13) Uani 0.52(3) 1 d P . 1
C3S C 0.058(4) 0.042(3) 1.045(2) 0.107(10) Uani 0.52(3) 1 d P . 1
H3S H 0.0959 0.0770 1.0708 0.128 Uiso 0.52(3) 1 calc PR . 1
C4S C 0.234(2) -0.0771(15) 0.9788(12) 0.085(6) Uani 0.260(13) 1 d P . 1
H4S1 H 0.2703 -0.1521 1.0153 0.128 Uiso 0.260(13) 1 calc PR . 1
H4S2 H 0.2664 -0.0301 0.9982 0.128 Uiso 0.260(13) 1 calc PR . 1
H4S3 H 0.2472 -0.0763 0.9140 0.128 Uiso 0.260(13) 1 calc PR . 1
C1T C 0.097(3) -0.067(3) 0.9626(18) 0.106(10) Uani 0.48(3) 1 d P . 2
C2T C 0.111(2) -0.001(3) 1.0084(19) 0.103(8) Uani 0.48(3) 1 d P . 2
H2T H 0.1805 0.0055 1.0141 0.124 Uiso 0.48(3) 1 calc PR . 2
C3T C 0.012(4) 0.059(3) 1.049(2) 0.103(11) Uani 0.48(3) 1 d P . 2
H3T H 0.0229 0.0997 1.0890 0.123 Uiso 0.48(3) 1 calc PR . 2
C4T C 0.193(2) -0.1261(12) 0.9209(13) 0.100(9) Uani 0.240(13) 1 d P . 2
H4T1 H 0.1909 -0.1968 0.9180 0.150 Uiso 0.240(13) 1 calc PR . 2
H4T2 H 0.2601 -0.1384 0.9565 0.150 Uiso 0.240(13) 1 calc PR . 2
H4T3 H 0.1941 -0.0843 0.8588 0.150 Uiso 0.240(13) 1 calc PR . 2

loop_
_atom_site_aniso_label
_atom_site_aniso_U_11
_atom_site_aniso_U_22
_atom_site_aniso_U_33
_atom_site_aniso_U_23
_atom_site_aniso_U_13
_atom_site_aniso_U_12
Ca1 0.0480(3) 0.0297(2) 0.0408(3) -0.01266(19) 0.0068(2) -0.0148(2)
Ca2 0.0316(2) 0.02051(19) 0.0307(2) -0.00542(15) -0.00352(16) -0.01117(16)
Ca3 0.0295(2) 0.02234(19) 0.0348(2) -0.00521(16) -0.00067(16) -0.01116(16)
N1 0.0470(12) 0.0340(10) 0.0485(12) -0.0126(9) 0.0050(9) -0.0118(9)
O1 0.0320(8) 0.0231(7) 0.0318(7) -0.0031(6) -0.0024(6) -0.0092(6)
O2 0.0517(10) 0.0353(8) 0.0389(9) -0.0146(7) -0.0005(7) -0.0210(7)
O3 0.0264(7) 0.0178(6) 0.0315(7) -0.0018(5) -0.0058(5) -0.0062(5)
O4 0.0379(8) 0.0302(7) 0.0388(8) -0.0073(6) -0.0050(6) -0.0193(6)
O5 0.0513(10) 0.0336(8) 0.0333(8) -0.0056(6) 0.0042(7) -0.0193(7)
O6 0.0444(9) 0.0313(8) 0.0489(10) -0.0019(7) -0.0012(7) -0.0203(7)
Si1 0.0476(4) 0.0456(4) 0.0634(5) -0.0153(4) 0.0054(4) 0.0004(3)
Si2 0.0674(5) 0.0508(4) 0.0453(4) -0.0140(3) 0.0086(3) -0.0351(4)
C1 0.142(5) 0.463(15) 0.057(3) -0.008(5) -0.010(3) 0.167(7)
C2 0.097(3) 0.136(4) 0.202(6) 0.014(4) -0.074(4) -0.068(3)
C3 0.074(3) 0.048(2) 0.411(11) -0.067(4) -0.076(5) 0.007(2)
C4 0.079(2) 0.121(3) 0.058(2) -0.009(2) 0.0154(17) -0.058(2)
C5 0.197(5) 0.082(3) 0.069(2) -0.030(2) 0.009(3) -0.085(3)
C6 0.072(2) 0.088(2) 0.063(2) -0.0055(17) -0.0173(16) -0.0341(19)
C7 0.0492(14) 0.0234(10) 0.0542(15) -0.0074(10) 0.0054(11) -0.0121(10)
C8 0.0309(11) 0.0204(9) 0.0419(12) 0.0014(8) -0.0039(9) -0.0050(8)
C9 0.0283(11) 0.0230(10) 0.0405(12) -0.0010(8) -0.0008(9) -0.0028(8)
C10 0.0297(12) 0.0493(14) 0.0566(16) 0.0146(12) -0.0072(11) -0.0114(11)
C11 0.0331(14) 0.078(2) 0.0669(19) 0.0196(16) -0.0078(12) -0.0243(14)
C12 0.104(3) 0.0428(15) 0.072(2) -0.0265(15) 0.0206(18) -0.0309(17)
C13 0.082(2) 0.0545(16) 0.0529(16) -0.0269(13) 0.0121(14) -0.0413(15)
C14 0.0623(16) 0.0505(14) 0.0346(12) -0.0184(10) 0.0093(11) -0.0358(13)
C15 0.0589(16) 0.0613(16) 0.0415(14) -0.0133(12) -0.0008(12) -0.0344(14)
C16 0.080(2) 0.102(3) 0.0523(17) -0.0297(17) -0.0029(15) -0.052(2)
C17 0.0513(15) 0.0355(13) 0.0592(16) 0.0128(11) -0.0064(12) -0.0163(11)
C18 0.0378(12) 0.0268(10) 0.0399(12) 0.0024(9) -0.0014(9) -0.0137(9)
C19 0.0295(10) 0.0215(9) 0.0327(11) 0.0014(8) -0.0071(8) -0.0074(8)
C20 0.0355(11) 0.0297(10) 0.0373(12) -0.0009(9) -0.0078(9) -0.0125(9)
C21 0.0567(16) 0.0480(14) 0.0507(15) 0.0012(12) -0.0240(12) -0.0190(12)
C22 0.074(2) 0.0420(14) 0.077(2) -0.0186(14) -0.0076(15) -0.0307(14)
C23 0.0492(14) 0.0354(12) 0.0502(14) -0.0119(10) -0.0035(11) -0.0212(11)
C24 0.0394(12) 0.0383(12) 0.0380(12) -0.0111(9) 0.0023(9) -0.0237(10)
C25 0.0460(14) 0.0461(13) 0.0488(14) -0.0095(11) -0.0054(11) -0.0275(11)
C26 0.0465(15) 0.0556(16) 0.0593(17) 0.0015(13) -0.0127(12) -0.0256(13)
C27 0.081(2) 0.101(3) 0.072(2) -0.020(2) 0.0246(18) -0.055(2)
C28 0.0616(18) 0.0674(19) 0.0538(16) -0.0166(14) 0.0103(13) -0.0318(15)
C29 0.0517(14) 0.0426(13) 0.0380(13) -0.0144(10) 0.0084(10) -0.0255(11)
C30 0.0709(19) 0.0730(19) 0.0345(13) -0.0056(13) 0.0051(12) -0.0436(16)
C31 0.068(2) 0.096(3) 0.0420(16) -0.0039(16) -0.0015(14) -0.0309(19)
C32 0.0437(15) 0.0576(16) 0.0607(17) -0.0015(13) -0.0008(12) -0.0259(13)
C33 0.051(3) 0.053(3) 0.091(4) 0.001(3) -0.009(3) -0.031(3)
C33' 0.055(5) 0.059(6) 0.076(6) 0.008(5) -0.003(4) -0.036(5)
C34 0.0626(19) 0.0542(17) 0.085(2) 0.0175(16) 0.0071(16) -0.0272(15)
C35 0.0581(16) 0.0357(12) 0.0514(15) 0.0017(11) -0.0054(12) -0.0224(12)
C1S 0.124(18) 0.059(5) 0.045(7) 0.004(5) -0.012(10) -0.017(8)
C2S 0.24(4) 0.089(14) 0.050(13) 0.020(10) -0.028(15) -0.063(16)
C3S 0.13(3) 0.111(16) 0.083(14) 0.015(13) -0.006(15) -0.065(18)
C4S 0.101(14) 0.068(10) 0.083(11) -0.007(8) -0.006(10) -0.034(10)
C1T 0.122(14) 0.12(2) 0.045(12) 0.035(12) -0.030(12) -0.044(15)
C2T 0.105(12) 0.120(19) 0.056(10) 0.004(10) 0.011(7) -0.025(12)
C3T 0.12(3) 0.128(16) 0.077(10) -0.036(10) 0.029(15) -0.063(19)
C4T 0.15(2) 0.040(8) 0.096(13) -0.004(8) 0.005(13) -0.024(10)

loop_
_atom_type_symbol
_atom_type_description
_atom_type_scat_dispersion_real
_atom_type_scat_dispersion_imag
_atom_type_scat_source
C C 0.0033 0.0016 'International Tables Vol C Tables 4.2.6.8 and 6.1.1.4'
H H 0.0000 0.0000 'International Tables Vol C Tables 4.2.6.8 and 6.1.1.4'
N N 0.0061 0.0033 'International Tables Vol C Tables 4.2.6.8 and 6.1.1.4'
O O 0.0106 0.0060 'International Tables Vol C Tables 4.2.6.8 and 6.1.1.4'
Si Si 0.0817 0.0704 'International Tables Vol C Tables 4.2.6.8 and 6.1.1.4'
Ca Ca 0.2262 0.3064 'International Tables Vol C Tables 4.2.6.8 and 6.1.1.4'

loop_
_geom_angle_atom_site_label_1
_geom_angle_atom_site_label_2
_geom_angle_atom_site_label_3
_geom_angle
_geom_angle_site_symmetry_1
_geom_angle_site_symmetry_3
O2 Ca1 O5 107.00(6) . 2_566
O2 Ca1 N1 123.83(7) . .
O5 Ca1 N1 117.27(7) 2_566 .
O2 Ca1 O1 79.31(5) . .
O5 Ca1 O1 76.48(5) 2_566 .
N1 Ca1 O1 141.57(7) . .
O2 Ca1 C29 117.69(6) . 2_566
O5 Ca1 C29 21.44(6) 2_566 2_566
N1 Ca1 C29 97.07(7) . 2_566
O1 Ca1 C29 96.95(5) . 2_566
O2 Ca1 Ca3 94.29(4) . 2_566
O5 Ca1 Ca3 35.92(4) 2_566 2_566
N1 Ca1 Ca3 141.66(6) . 2_566
O1 Ca1 Ca3 40.56(3) . 2_566
C29 Ca1 Ca3 56.75(4) 2_566 2_566
O2 Ca2 O4 105.85(6) . .
O2 Ca2 O3 145.76(5) . .
O4 Ca2 O3 81.45(5) . .
O2 Ca2 O3 120.79(5) . 2_566
O4 Ca2 O3 116.98(5) . 2_566
O3 Ca2 O3 81.96(5) . 2_566
O2 Ca2 O1 79.99(6) . .
O4 Ca2 O1 152.78(5) . .
O3 Ca2 O1 79.74(5) . .
O3 Ca2 O1 79.58(5) 2_566 .
O2 Ca2 C20 91.49(6) . 2_566
O4 Ca2 C20 91.37(6) . 2_566
O3 Ca2 C20 122.16(6) . 2_566
O3 Ca2 C20 50.92(5) 2_566 2_566
O1 Ca2 C20 115.32(6) . 2_566
O2 Ca2 Ca2 152.42(5) . 2_566
O4 Ca2 Ca2 101.68(4) . 2_566
O3 Ca2 Ca2 41.03(3) . 2_566
O3 Ca2 Ca2 40.93(3) 2_566 2_566
O1 Ca2 Ca2 76.24(4) . 2_566
C20 Ca2 Ca2 86.23(4) 2_566 2_566
O2 Ca2 Ca3 95.38(4) . 2_566
O4 Ca2 Ca3 156.02(4) . 2_566
O3 Ca2 Ca3 87.27(3) . 2_566
O3 Ca2 Ca3 39.95(3) 2_566 2_566
O1 Ca2 Ca3 41.37(3) . 2_566
C20 Ca2 Ca3 76.82(4) 2_566 2_566
Ca2 Ca2 Ca3 57.334(13) 2_566 2_566
O5 Ca3 O4 170.14(6) . .
O5 Ca3 O3 107.21(5) . .
O4 Ca3 O3 81.07(5) . .
O5 Ca3 O6 89.56(6) . .
O4 Ca3 O6 89.04(5) . .
O3 Ca3 O6 129.67(5) . .
O5 Ca3 O1 76.53(5) . 2_566
O4 Ca3 O1 100.43(5) . 2_566
O3 Ca3 O1 78.57(5) . 2_566
O6 Ca3 O1 151.55(5) . 2_566
O5 Ca3 C11 86.42(8) . 2_566
O4 Ca3 C11 83.89(8) . 2_566
O3 Ca3 C11 134.26(6) . 2_566
O6 Ca3 C11 92.75(7) . 2_566
O1 Ca3 C11 62.11(7) 2_566 2_566
O5 Ca3 Ca2 84.33(4) . 2_566
O4 Ca3 Ca2 99.53(4) . 2_566
O3 Ca3 Ca2 39.68(3) . 2_566
O6 Ca3 Ca2 163.43(4) . 2_566
O1 Ca3 Ca2 40.61(3) 2_566 2_566
C11 Ca3 Ca2 102.19(6) 2_566 2_566
O5 Ca3 Ca1 35.71(4) . 2_566
O4 Ca3 Ca1 140.58(4) . 2_566
O3 Ca3 Ca1 94.08(3) . 2_566
O6 Ca3 Ca1 121.78(4) . 2_566
O1 Ca3 Ca1 40.83(3) 2_566 2_566
C11 Ca3 Ca1 71.69(7) 2_566 2_566
Ca2 Ca3 Ca1 58.113(12) 2_566 2_566
Si1 N1 Si2 126.59(13) . .
Si1 N1 Ca1 121.14(11) . .
Si2 N1 Ca1 112.18(11) . .
C9 O1 Ca2 120.48(12) . .
C9 O1 Ca3 115.43(12) . 2_566
Ca2 O1 Ca3 98.02(5) . 2_566
C9 O1 Ca1 124.09(12) . .
Ca2 O1 Ca1 94.90(5) . .
Ca3 O1 Ca1 98.61(5) 2_566 .
C14 O2 Ca1 129.04(14) . .
C14 O2 Ca2 127.34(15) . .
Ca1 O2 Ca2 103.60(6) . .
C19 O3 Ca2 123.54(12) . .
C19 O3 Ca2 116.75(11) . 2_566
Ca2 O3 Ca2 98.04(5) . 2_566
C19 O3 Ca3 119.32(11) . .
Ca2 O3 Ca3 93.79(5) . .
Ca2 O3 Ca3 100.36(5) 2_566 .
C24 O4 Ca3 133.86(13) . .
C24 O4 Ca2 124.01(13) . .
Ca3 O4 Ca2 97.78(5) . .
C29 O5 Ca1 121.25(13) . 2_566
C29 O5 Ca3 127.87(13) . .
Ca1 O5 Ca3 108.36(6) 2_566 .
C32 O6 C35 107.79(18) . .
C32 O6 Ca3 123.37(14) . .
C35 O6 Ca3 128.83(14) . .
N1 Si1 C1 109.16(18) . .
N1 Si1 C2 114.61(18) . .
C1 Si1 C2 105.5(4) . .
N1 Si1 C3 113.83(18) . .
C1 Si1 C3 109.3(4) . .
C2 Si1 C3 104.0(3) . .
N1 Si2 C4 114.19(14) . .
N1 Si2 C5 115.61(15) . .
C4 Si2 C5 107.7(2) . .
N1 Si2 C6 108.38(13) . .
C4 Si2 C6 105.57(18) . .
C5 Si2 C6 104.4(2) . .
Si1 C1 H1A 109.5 . .
Si1 C1 H1B 109.5 . .
H1A C1 H1B 109.5 . .
Si1 C1 H1C 109.5 . .
H1A C1 H1C 109.5 . .
H1B C1 H1C 109.5 . .
Si1 C2 H2A 109.5 . .
Si1 C2 H2B 109.5 . .
H2A C2 H2B 109.5 . .
Si1 C2 H2C 109.5 . .
H2A C2 H2C 109.5 . .
H2B C2 H2C 109.5 . .
Si1 C3 H3A 109.5 . .
Si1 C3 H3B 109.5 . .
H3A C3 H3B 109.5 . .
Si1 C3 H3C 109.5 . .
H3A C3 H3C 109.5 . .
H3B C3 H3C 109.5 . .
Si2 C4 H4A 109.5 . .
Si2 C4 H4B 109.5 . .
H4A C4 H4B 109.5 . .
Si2 C4 H4C 109.5 . .
H4A C4 H4C 109.5 . .
H4B C4 H4C 109.5 . .
Si2 C5 H5A 109.5 . .
Si2 C5 H5B 109.5 . .
H5A C5 H5B 109.5 . .
Si2 C5 H5C 109.5 . .
H5A C5 H5C 109.5 . .
H5B C5 H5C 109.5 . .
Si2 C6 H6A 109.5 . .
Si2 C6 H6B 109.5 . .
H6A C6 H6B 109.5 . .
Si2 C6 H6C 109.5 . .
H6A C6 H6C 109.5 . .
H6B C6 H6C 109.5 . .
C8 C7 H7A 109.5 . .
C8 C7 H7B 109.5 . .
H7A C7 H7B 109.5 . .
C8 C7 H7C 109.5 . .
H7A C7 H7C 109.5 . .
H7B C7 H7C 109.5 . .
C9 C8 C7 109.86(19) . .
C9 C8 C19 114.42(16) . .
C7 C8 C19 114.47(18) . .
C9 C8 H8 105.7 . .
C7 C8 H8 105.7 . .
C19 C8 H8 105.7 . .
C10 C9 O1 122.1(2) . .
C10 C9 C8 121.1(2) . .
O1 C9 C8 116.70(18) . .
C9 C10 C11 125.4(2) . .
C9 C10 H10 117.3 . .
C11 C10 H10 117.3 . .
C10 C11 H11A 109.5 . .
C10 C11 H11B 109.5 . .
H11A C11 H11B 109.5 . .
C10 C11 H11C 109.5 . .
H11A C11 H11C 109.5 . .
H11B C11 H11C 109.5 . .
C13 C12 H12A 109.5 . .
C13 C12 H12B 109.5 . .
H12A C12 H12B 109.5 . .
C13 C12 H12C 109.5 . .
H12A C12 H12C 109.5 . .
H12B C12 H12C 109.5 . .
C14 C13 C12 125.4(3) . .
C14 C13 H13 117.3 . .
C12 C13 H13 117.3 . .
C13 C14 O2 122.5(3) . .
C13 C14 C15 124.5(2) . .
O2 C14 C15 113.1(2) . .
C14 C15 C16 117.1(2) . .
C14 C15 H15A 108.0 . .
C16 C15 H15A 108.0 . .
C14 C15 H15B 108.0 . .
C16 C15 H15B 108.0 . .
H15A C15 H15B 107.3 . .
C15 C16 H16A 109.5 . .
C15 C16 H16B 109.5 . .
H16A C16 H16B 109.5 . .
C15 C16 H16C 109.5 . .
H16A C16 H16C 109.5 . .
H16B C16 H16C 109.5 . .
C18 C17 H17A 109.5 . .
C18 C17 H17B 109.5 . .
H17A C17 H17B 109.5 . .
C18 C17 H17C 109.5 . .
H17A C17 H17C 109.5 . .
H17B C17 H17C 109.5 . .
C17 C18 C19 120.41(19) . .
C17 C18 H18A 107.2 . .
C19 C18 H18A 107.2 . .
C17 C18 H18B 107.2 . .
C19 C18 H18B 107.2 . .
H18A C18 H18B 106.9 . .
O3 C19 C20 105.28(15) . .
O3 C19 C18 105.48(16) . .
C20 C19 C18 112.53(18) . .
O3 C19 C8 111.51(16) . .
C20 C19 C8 110.21(17) . .
C18 C19 C8 111.58(17) . .
C21 C20 C19 120.50(19) . .
C21 C20 Ca2 153.80(16) . 2_566
C19 C20 Ca2 85.13(11) . 2_566
C21 C20 H20A 107.2 . .
C19 C20 H20A 107.2 . .
Ca2 C20 H20A 55.4 2_566 .
C21 C20 H20B 107.2 . .
C19 C20 H20B 107.2 . .
Ca2 C20 H20B 65.9 2_566 .
H20A C20 H20B 106.8 . .
C20 C21 H21A 109.5 . .
C20 C21 H21B 109.5 . .
H21A C21 H21B 109.5 . .
C20 C21 H21C 109.5 . .
H21A C21 H21C 109.5 . .
H21B C21 H21C 109.5 . .
C23 C22 H22A 109.5 . .
C23 C22 H22B 109.5 . .
H22A C22 H22B 109.5 . .
C23 C22 H22C 109.5 . .
H22A C22 H22C 109.5 . .
H22B C22 H22C 109.5 . .
C24 C23 C22 117.2(2) . .
C24 C23 H23A 108.0 . .
C22 C23 H23A 108.0 . .
C24 C23 H23B 108.0 . .
C22 C23 H23B 108.0 . .
H23A C23 H23B 107.2 . .
C25 C24 O4 124.4(2) . .
C25 C24 C23 123.1(2) . .
O4 C24 C23 112.54(18) . .
C24 C25 C26 125.8(2) . .
C24 C25 H25 117.1 . .
C26 C25 H25 117.1 . .
C25 C26 H26A 109.5 . .
C25 C26 H26B 109.5 . .
H26A C26 H26B 109.5 . .
C25 C26 H26C 109.5 . .
H26A C26 H26C 109.5 . .
H26B C26 H26C 109.5 . .
C28 C27 H27A 109.5 . .
C28 C27 H27B 109.5 . .
H27A C27 H27B 109.5 . .
C28 C27 H27C 109.5 . .
H27A C27 H27C 109.5 . .
H27B C27 H27C 109.5 . .
C27 C28 C29 116.9(3) . .
C27 C28 H28A 108.1 . .
C29 C28 H28A 108.1 . .
C27 C28 H28B 108.1 . .
C29 C28 H28B 108.1 . .
H28A C28 H28B 107.3 . .
C30 C29 O5 123.0(2) . .
C30 C29 C28 125.7(2) . .
O5 C29 C28 111.3(2) . .
C30 C29 Ca1 122.89(18) . 2_566
C28 C29 Ca1 98.36(16) . 2_566
C29 C30 C31 126.0(3) . .
C29 C30 H30 117.0 . .
C31 C30 H30 117.0 . .
C30 C31 H31A 109.5 . .
C30 C31 H31B 109.5 . .
H31A C31 H31B 109.5 . .
C30 C31 H31C 109.5 . .
H31A C31 H31C 109.5 . .
H31B C31 H31C 109.5 . .
O6 C32 C33 107.8(3) . .
O6 C32 C33' 103.3(4) . .
O6 C32 H32A 110.1 . .
C33 C32 H32A 110.1 . .
C33' C32 H32A 143.5 . .
O6 C32 H32B 110.1 . .
C33 C32 H32B 110.1 . .
C33' C32 H32B 71.9 . .
H32A C32 H32B 108.5 . .
C32 C33 C34 100.3(4) . .
C32 C33 H33A 111.7 . .
C34 C33 H33A 111.7 . .
C32 C33 H33B 111.7 . .
C34 C33 H33B 111.7 . .
H33A C33 H33B 109.5 . .
C34 C33' C32 101.1(6) . .
C34 C33' H33C 111.6 . .
C32 C33' H33C 111.6 . .
C34 C33' H33D 111.6 . .
C32 C33' H33D 111.6 . .
H33C C33' H33D 109.4 . .
C33' C34 C35 108.3(3) . .
C35 C34 C33 99.2(3) . .
C33' C34 H34A 70.1 . .
C35 C34 H34A 111.9 . .
C33 C34 H34A 111.9 . .
C33' C34 H34B 135.7 . .
C35 C34 H34B 111.9 . .
C33 C34 H34B 111.9 . .
H34A C34 H34B 109.6 . .
O6 C35 C34 105.6(2) . .
O6 C35 H35A 110.6 . .
C34 C35 H35A 110.6 . .
O6 C35 H35B 110.6 . .
C34 C35 H35B 110.6 . .
H35A C35 H35B 108.8 . .
C2S C1S C3S 124(2) . 2_557
C2S C1S H1S 118.2 . .
C3S C1S H1S 118.2 2_557 .
C4S C2S C1S 119(3) . .
C4S C2S C3S 128(3) . .
C1S C2S C3S 113(3) . .
C1S C3S C2S 122(3) 2_557 .
C1S C3S H3S 118.9 2_557 .
C2S C3S H3S 118.9 . .
C2T C1T C3T 116(3) . 2_557
C2T C1T C4T 115(3) . .
C3T C1T C4T 128(4) 2_557 .
C1T C2T C3T 114(3) . .
C1T C2T H2T 122.8 . .
C3T C2T H2T 122.8 . .
C1T C3T C2T 129(3) 2_557 .
C1T C3T H3T 115.4 2_557 .
C2T C3T H3T 115.4 . .
C1T C4T H4T1 109.5 . .
C1T C4T H4T2 109.5 . .
H4T1 C4T H4T2 109.5 . .
C1T C4T H4T3 109.5 . .
H4T1 C4T H4T3 109.5 . .
H4T2 C4T H4T3 109.5 . .

loop_
_geom_bond_atom_site_label_1
_geom_bond_atom_site_label_2
_geom_bond_distance
_geom_bond_site_symmetry_2
Ca1 O2 2.2383(17) .
Ca1 O5 2.2538(15) 2_566
Ca1 N1 2.299(2) .
Ca1 O1 2.4231(15) .
Ca1 C29 3.179(2) 2_566
Ca1 Ca3 3.6645(6) 2_566
Ca2 O2 2.2584(16) .
Ca2 O4 2.2755(15) .
Ca2 O3 2.3390(14) .
Ca2 O3 2.3437(13) 2_566
Ca2 O1 2.3734(15) .
Ca2 C20 3.001(2) 2_566
Ca2 Ca2 3.5352(8) 2_566
Ca2 Ca3 3.6107(6) 2_566
Ca3 O5 2.2653(16) .
Ca3 O4 2.2751(15) .
Ca3 O3 2.3572(14) .
Ca3 O6 2.4000(15) .
Ca3 O1 2.4101(14) 2_566
Ca3 C11 3.137(3) 2_566
Ca3 Ca2 3.6107(6) 2_566
Ca3 Ca1 3.6645(6) 2_566
N1 Si1 1.676(2) .
N1 Si2 1.692(2) .
O1 C9 1.368(2) .
O1 Ca3 2.4101(14) 2_566
O2 C14 1.362(3) .
O3 C19 1.440(2) .
O3 Ca2 2.3437(13) 2_566
O4 C24 1.365(2) .
O5 C29 1.359(3) .
O5 Ca1 2.2538(15) 2_566
O6 C32 1.447(3) .
O6 C35 1.452(3) .
Si1 C1 1.818(5) .
Si1 C2 1.838(5) .
Si1 C3 1.850(4) .
Si2 C4 1.863(3) .
Si2 C5 1.872(3) .
Si2 C6 1.890(4) .
C1 H1A 0.9800 .
C1 H1B 0.9800 .
C1 H1C 0.9800 .
C2 H2A 0.9800 .
C2 H2B 0.9800 .
C2 H2C 0.9800 .
C3 H3A 0.9800 .
C3 H3B 0.9800 .
C3 H3C 0.9800 .
C4 H4A 0.9800 .
C4 H4B 0.9800 .
C4 H4C 0.9800 .
C5 H5A 0.9800 .
C5 H5B 0.9800 .
C5 H5C 0.9800 .
C6 H6A 0.9800 .
C6 H6B 0.9800 .
C6 H6C 0.9800 .
C7 C8 1.532(3) .
C7 H7A 0.9800 .
C7 H7B 0.9800 .
C7 H7C 0.9800 .
C8 C9 1.532(3) .
C8 C19 1.560(3) .
C8 H8 1.0000 .
C9 C10 1.329(3) .
C10 C11 1.504(3) .
C10 H10 0.9500 .
C11 H11A 0.9800 .
C11 H11B 0.9800 .
C11 H11C 0.9800 .
C12 C13 1.493(5) .
C12 H12A 0.9800 .
C12 H12B 0.9800 .
C12 H12C 0.9800 .
C13 C14 1.328(4) .
C13 H13 0.9500 .
C14 C15 1.503(4) .
C15 C16 1.522(4) .
C15 H15A 0.9900 .
C15 H15B 0.9900 .
C16 H16A 0.9800 .
C16 H16B 0.9800 .
C16 H16C 0.9800 .
C17 C18 1.532(3) .
C17 H17A 0.9800 .
C17 H17B 0.9800 .
C17 H17C 0.9800 .
C18 C19 1.547(3) .
C18 H18A 0.9900 .
C18 H18B 0.9900 .
C19 C20 1.544(3) .
C20 C21 1.533(3) .
C20 Ca2 3.001(2) 2_566
C20 H20A 0.9900 .
C20 H20B 0.9900 .
C21 H21A 0.9800 .
C21 H21B 0.9800 .
C21 H21C 0.9800 .
C22 C23 1.529(3) .
C22 H22A 0.9800 .
C22 H22B 0.9800 .
C22 H22C 0.9800 .
C23 C24 1.513(3) .
C23 H23A 0.9900 .
C23 H23B 0.9900 .
C24 C25 1.332(3) .
C25 C26 1.492(4) .
C25 H25 0.9500 .
C26 H26A 0.9800 .
C26 H26B 0.9800 .
C26 H26C 0.9800 .
C27 C28 1.498(4) .
C27 H27A 0.9800 .
C27 H27B 0.9800 .
C27 H27C 0.9800 .
C28 C29 1.508(4) .
C28 H28A 0.9900 .
C28 H28B 0.9900 .
C29 C30 1.323(4) .
C29 Ca1 3.179(2) 2_566
C30 C31 1.498(4) .
C30 H30 0.9500 .
C31 H31A 0.9800 .
C31 H31B 0.9800 .
C31 H31C 0.9800 .
C32 C33 1.462(5) .
C32 C33' 1.554(9) .
C32 H32A 0.9900 .
C32 H32B 0.9900 .
C33 C34 1.590(7) .
C33 H33A 0.9900 .
C33 H33B 0.9900 .
C33' C34 1.481(9) .
C33' H33C 0.9900 .
C33' H33D 0.9900 .
C34 C35 1.496(4) .
C34 H34A 0.9900 .
C34 H34B 0.9900 .
C35 H35A 0.9900 .
C35 H35B 0.9900 .
C1S C2S 1.37(4) .
C1S C3S 1.40(3) 2_557
C1S H1S 0.9500 .
C2S C4S 1.35(4) .
C2S C3S 1.48(4) .
C3S C1S 1.40(3) 2_557
C3S H3S 0.9500 .
C4S H4S1 0.9800 .
C4S H4S2 0.9800 .
C4S H4S3 0.9800 .
C1T C2T 1.31(4) .
C1T C3T 1.39(4) 2_557
C1T C4T 1.40(4) .
C2T C3T 1.42(4) .
C2T H2T 0.9500 .
C3T C1T 1.39(4) 2_557
C3T H3T 0.9500 .
C4T H4T1 0.9800 .
C4T H4T2 0.9800 .
C4T H4T3 0.9800 .
